data_4036253
loop_
_publ_author_name
'Shao, Chang-Lun'
'Linington, Roger G.'
'Balunas, Marcy J.'
'Centeno, Argelis'
'Boudreau, Paul'
'Zhang, Chen'
'Engene, Niclas'
'Spadafora, Carmenza'
'Mutka, Tina S.'
'Kyle, Dennis E.'
'Gerwick, Lena'
'Wang, Chang-Yun'
'Gerwick, William H.'

_publ_section_title
;
 Bastimolide A, a Potent Antimalarial Polyhydroxy Macrolide from the
 Marine Cyanobacterium Okeania hirsuta.
;
_journal_issue 16
_journal_name_full 'The Journal of organic chemistry'
_journal_page_first 7849
_journal_page_last 7855
_journal_paper_doi 10.1021/acs.joc.5b01264
_journal_volume 80
_journal_year 2015
_chemical_formula_sum 'C110 H114 N9 O39'
_chemical_formula_weight 2186.10
_space_group_IT_number 4
_space_group_name_Hall 'P 2yb'
_space_group_name_H-M_alt 'P 1 21 1'
_symmetry_cell_setting monoclinic
_symmetry_space_group_name_H-M 'P 1 21 1'
_atom_sites_solution_hydrogens geom
_atom_sites_solution_primary direct
_atom_sites_solution_secondary difmap
_audit_creation_method SHELXL-97
_cell_angle_alpha 90.00
_cell_angle_beta 91.109(3)
_cell_angle_gamma 90.00
_cell_formula_units_Z 2
_cell_length_a 10.7088(6)
_cell_length_b 44.986(2)
_cell_length_c 11.2096(6)
_cell_measurement_reflns_used 9289
_cell_measurement_temperature 100(2)
_cell_measurement_theta_max 65.04
_cell_measurement_theta_min 2.95
_cell_volume 5399.2(5)
_computing_cell_refinement 'Bruker SMART'
_computing_data_collection 'Bruker SMART'
_computing_data_reduction 'Bruker SAINT'
_computing_molecular_graphics 'Bruker SHELXTL'
_computing_publication_material 'Bruker SHELXTL'
_computing_structure_refinement 'SHELXL-97 (Sheldrick, 1997)'
_computing_structure_solution 'SHELXS-97 (Sheldrick, 1990)'
_diffrn_ambient_temperature 100(2)
_diffrn_measured_fraction_theta_full 0.852
_diffrn_measured_fraction_theta_max 0.852
_diffrn_measurement_device_type 'CCD area detector'
_diffrn_measurement_method 'phi and omega scans'
_diffrn_radiation_monochromator graphite
_diffrn_radiation_source 'fine-focus sealed tube'
_diffrn_radiation_type CuK\a
_diffrn_radiation_wavelength 1.54178
_diffrn_reflns_av_R_equivalents 0.0447
_diffrn_reflns_av_sigmaI/netI 0.0656
_diffrn_reflns_limit_h_max 12
_diffrn_reflns_limit_h_min -10
_diffrn_reflns_limit_k_max 52
_diffrn_reflns_limit_k_min -50
_diffrn_reflns_limit_l_max 12
_diffrn_reflns_limit_l_min -11
_diffrn_reflns_number 21010
_diffrn_reflns_theta_full 65.15
_diffrn_reflns_theta_max 65.15
_diffrn_reflns_theta_min 3.93
_exptl_absorpt_coefficient_mu 0.866
_exptl_absorpt_correction_T_max 0.9340
_exptl_absorpt_correction_T_min 0.7935
_exptl_absorpt_correction_type multi-scan
_exptl_absorpt_process_details SADABS
_exptl_crystal_colour colourless
_exptl_crystal_density_diffrn 1.345
_exptl_crystal_density_method 'not measured'
_exptl_crystal_description flake
_exptl_crystal_F_000 2298
_exptl_crystal_size_max 0.28
_exptl_crystal_size_mid 0.22
_exptl_crystal_size_min 0.08
_refine_diff_density_max 0.653
_refine_diff_density_min -0.589
_refine_diff_density_rms 0.128
_refine_ls_abs_structure_details 'Flack H D (1983), Acta Cryst. A39, 876-881'
_refine_ls_abs_structure_Flack 0.1(4)
_refine_ls_extinction_method none
_refine_ls_goodness_of_fit_ref 1.089
_refine_ls_hydrogen_treatment constr
_refine_ls_matrix_type full
_refine_ls_number_parameters 1422
_refine_ls_number_reflns 12031
_refine_ls_number_restraints 1
_refine_ls_restrained_S_all 1.089
_refine_ls_R_factor_all 0.1143
_refine_ls_R_factor_gt 0.1129
_refine_ls_shift/su_max 0.063
_refine_ls_shift/su_mean 0.011
_refine_ls_structure_factor_coef Fsqd
_refine_ls_weighting_details 'calc w=1/[\s^2^(Fo^2^)+(0.1000P)^2^+60.0000P] where P=(Fo^2^+2Fc^2^)/3'
_refine_ls_weighting_scheme calc
_refine_ls_wR_factor_gt 0.2987
_refine_ls_wR_factor_ref 0.2996
_reflns_number_gt 11791
_reflns_number_total 12031
_reflns_threshold_expression >2sigma(I)
_cod_data_source_file jo5b01264_si_001.cif
_cod_data_source_block ger06
_cod_depositor_comments
;
The following automatic conversions were performed:

data item '_symmetry_cell_setting' value 'Monoclinic' was changed to
'monoclinic' in accordance with the
/home/saulius/struct/COD-crude-data/automatic-downloads/DataCite-retrospective/ACS/depositions/lib/dictionaries/cif_core.dic
dictionary named 'cif_core.dic' version 2.4.2 last updated on
2011-04-26.

Automatic conversion script
Id: cif_fix_values 6909 2019-04-08 15:41:33Z antanas 
;
_cod_original_cell_volume 5399.1(5)
_cod_original_sg_symbol_H-M P2(1)
_cod_database_code 4036253

loop_
_symmetry_equiv_pos_as_xyz
'x, y, z'
'-x, y+1/2, -z'

loop_
_atom_site_label
_atom_site_type_symbol
_atom_site_fract_x
_atom_site_fract_y
_atom_site_fract_z
_atom_site_U_iso_or_equiv
_atom_site_adp_type
_atom_site_occupancy
_atom_site_symmetry_multiplicity
_atom_site_calc_flag
_atom_site_refinement_flags
O1 O 0.4542(11) 0.8920(2) 0.3865(8) 0.049(3) Uani 1 1 d .
O2 O 0.6152(12) 0.8948(3) 0.2804(9) 0.077(4) Uani 1 1 d .
O3 O 0.3039(9) 0.8061(2) 0.4588(8) 0.041(2) Uani 1 1 d .
O4 O 0.4389(11) 0.8229(3) 0.3429(8) 0.053(3) Uani 1 1 d .
O5 O 0.3239(8) 0.7182(2) 0.4344(8) 0.039(2) Uani 1 1 d .
O6 O 0.2401(11) 0.6834(3) 0.5398(9) 0.058(3) Uani 1 1 d .
O7 O 0.1982(12) 0.6060(2) 0.5121(9) 0.066(3) Uani 1 1 d .
O8 O 0.7584(10) 0.7434(3) 0.4977(8) 0.061(3) Uani 1 1 d .
O9 O 0.9081(10) 0.7450(2) 0.3763(8) 0.048(3) Uani 1 1 d .
O10 O 0.9183(10) 0.8135(2) 0.4011(9) 0.049(3) Uani 1 1 d .
O11 O 0.9973(10) 0.8458(3) 0.2829(9) 0.057(3) Uani 1 1 d .
O12 O 0.7956(9) 0.6670(3) 0.4513(9) 0.058(3) Uani 1 1 d .
O13 O 0.6399(9) 0.6746(2) 0.5670(8) 0.038(2) Uani 1 1 d .
O14 O 0.7796(11) 0.5377(2) 0.3933(8) 0.046(3) Uani 1 1 d .
O15 O 0.9817(11) 0.5392(2) 0.4122(8) 0.052(3) Uani 1 1 d .
O16 O 0.1699(8) 0.5036(2) 1.5716(9) 0.038(2) Uani 1 1 d .
O17 O 0.1662(9) 0.4675(2) 1.4427(9) 0.048(3) Uani 1 1 d .
O18 O 0.3844(12) 0.6238(2) 0.4800(8) 0.056(3) Uani 1 1 d .
O19 O 1.3770(8) 0.97477(16) 1.3088(7) 0.0256(18) Uani 1 1 d .
O20 O 1.5434(8) 0.95830(17) 1.4171(7) 0.0296(19) Uani 1 1 d .
O21 O 0.6348(8) 0.53667(17) 1.1333(7) 0.0276(18) Uani 1 1 d .
O22 O 0.6127(7) 0.57639(16) 1.2555(7) 0.0246(18) Uani 1 1 d .
O23 O 0.4760(8) 0.63458(16) 1.0829(7) 0.0254(18) Uani 1 1 d .
O25 O 1.1409(9) 0.77603(17) 0.9688(7) 0.032(2) Uani 1 1 d .
O26 O 0.7200(8) 0.7440(2) 0.9189(7) 0.035(2) Uani 1 1 d .
O27 O 0.5452(7) 0.74202(17) 1.0323(6) 0.0240(18) Uani 1 1 d .
O28 O 1.1988(10) 0.6661(2) 0.9407(7) 0.041(2) Uani 1 1 d .
O29 O 1.0277(8) 0.66974(16) 1.0571(6) 0.0239(18) Uani 1 1 d .
O30 O 0.9799(8) 0.9100(2) 0.7997(7) 0.033(2) Uani 1 1 d .
O31 O 0.7978(8) 0.9015(2) 0.8940(8) 0.042(2) Uani 1 1 d .
O32 O 0.7407(9) 0.61956(18) 0.9159(8) 0.036(2) Uani 1 1 d .
O33 O 1.2358(7) 0.87787(16) 0.8730(7) 0.0244(18) Uani 1 1 d .
O34 O 1.3128(8) 0.77985(18) 0.8451(7) 0.0306(19) Uani 1 1 d .
O35 O 0.3645(9) 0.59328(18) 1.1111(7) 0.036(2) Uani 1 1 d .
O36 O 0.8574(11) 0.8319(2) 0.8188(9) 0.054(3) Uani 1 1 d .
O38 O 0.8969(8) 0.58984(17) 0.9803(7) 0.0300(19) Uani 1 1 d .
O39 O 0.6940(10) 0.8431(2) 0.9330(8) 0.053(3) Uani 1 1 d .
O40 O 1.3576(8) 0.90335(19) 0.7501(7) 0.035(2) Uani 1 1 d .
N1 N 0.9866(11) 0.8346(2) 0.3836(10) 0.037(3) Uani 1 1 d .
N2 N 0.5648(14) 0.8956(3) 0.3750(10) 0.044(3) Uani 1 1 d .
N3 N 0.8698(11) 0.7467(2) 0.4768(11) 0.040(2) Uani 1 1 d .
N4 N 0.4086(11) 0.8157(2) 0.4418(9) 0.033(3) Uani 1 1 d .
N5 N 0.7526(11) 0.6704(3) 0.5477(9) 0.035(3) Uani 1 1 d .
N6 N 0.8753(11) 0.5445(2) 0.4498(9) 0.030(2) Uani 1 1 d .
N7 N 0.3043(11) 0.6147(2) 0.5454(9) 0.035(3) Uani 1 1 d .
N8 N 0.2015(11) 0.4912(2) 1.4814(10) 0.036(3) Uani 1 1 d .
N9 N 0.3072(10) 0.7043(2) 0.5284(10) 0.033(2) Uani 1 1 d .
C016 C 0.3795(13) 0.7137(3) 0.6345(11) 0.034(3) Uani 1 1 d .
C019 C 0.4937(13) 0.8198(2) 0.5445(10) 0.030(3) Uani 1 1 d .
C020 C 1.1094(12) 0.7669(2) 0.7661(10) 0.026(3) Uani 1 1 d .
C021 C 0.6060(11) 0.7406(2) 0.9317(10) 0.024(3) Uani 1 1 d .
C024 C 0.3527(13) 0.7031(3) 0.7433(12) 0.037(3) Uani 1 1 d .
H02A H 0.2870 0.6892 0.7521 0.044 Uiso 1 1 calc R
C027 C 0.6575(13) 0.8279(3) 0.7294(12) 0.035(3) Uani 1 1 d .
C028 C 0.5178(12) 0.6357(3) 1.2072(10) 0.027(3) Uani 1 1 d .
H02B H 0.4670 0.6217 1.2560 0.033 Uiso 1 1 calc R
C031 C 1.1923(11) 0.8725(2) 0.6682(10) 0.026(3) Uani 1 1 d .
C032 C 0.5203(11) 0.7317(3) 0.8293(10) 0.023(3) Uani 1 1 d .
C033 C 0.8677(13) 0.9054(3) 0.7984(10) 0.030(3) Uani 1 1 d .
C034 C 0.4210(11) 0.7126(2) 0.8431(11) 0.024(3) Uani 1 1 d .
H03A H 0.3992 0.7060 0.9204 0.029 Uiso 1 1 calc R
C035 C 0.4442(15) 0.8209(3) 0.6565(11) 0.037(3) Uani 1 1 d .
H03B H 0.3571 0.8188 0.6690 0.045 Uiso 1 1 calc R
C037 C 0.9529(12) 0.7534(2) 0.5760(11) 0.031(3) Uani 1 1 d .
C038 C 0.6558(11) 0.9035(3) 0.6942(11) 0.027(3) Uani 1 1 d .
H03C H 0.6168 0.9060 0.7689 0.033 Uiso 1 1 calc R
C042 C 1.1057(13) 0.6724(3) 1.1677(10) 0.030(3) Uani 1 1 d .
H04A H 1.1928 0.6660 1.1500 0.037 Uiso 1 1 calc R
C043 C 0.8347(12) 0.6703(2) 0.6549(10) 0.025(3) Uani 1 1 d .
C044 C 0.6175(12) 0.7440(2) 1.1453(10) 0.028(3) Uani 1 1 d .
H04B H 0.7064 0.7383 1.1314 0.033 Uiso 1 1 calc R
C045 C 0.5827(14) 0.9000(3) 0.5907(12) 0.040(3) Uani 1 1 d .
H04C H 0.4942 0.8995 0.5943 0.049 Uiso 1 1 calc R
C047 C 0.8199(12) 0.6007(3) 0.8971(12) 0.033(3) Uani 1 1 d .
C049 C 0.3150(13) 0.5365(3) 1.4250(11) 0.034(3) Uani 1 1 d .
H04D H 0.2601 0.5475 1.4740 0.041 Uiso 1 1 calc R
C050 C 0.7863(13) 0.9034(3) 0.6885(10) 0.031(3) Uani 1 1 d .
C054 C 0.8776(12) 0.6797(2) 0.8598(10) 0.029(3) Uani 1 1 d .
H05A H 0.8524 0.6869 0.9354 0.035 Uiso 1 1 calc R
C056 C 1.2705(12) 0.8647(2) 1.0771(10) 0.028(3) Uani 1 1 d .
H05B H 1.3188 0.8687 1.1516 0.033 Uiso 1 1 calc R
H05C H 1.1811 0.8680 1.0933 0.033 Uiso 1 1 calc R
C057 C 0.8376(10) 0.5861(2) 0.7793(9) 0.020(2) Uani 1 1 d .
C058 C 1.0755(14) 0.7583(3) 0.5528(11) 0.037(3) Uani 1 1 d .
H05D H 1.1056 0.7564 0.4740 0.045 Uiso 1 1 calc R
C059 C 0.5290(16) 0.8254(3) 0.7509(11) 0.040(4) Uani 1 1 d .
H05E H 0.4998 0.8268 0.8302 0.048 Uiso 1 1 calc R
C060 C 0.6411(14) 0.8974(3) 0.4842(11) 0.033(3) Uani 1 1 d .
C062 C 1.3480(11) 0.9619(2) 1.5120(11) 0.025(3) Uani 1 1 d .
H06A H 1.3850 0.9558 1.5856 0.030 Uiso 1 1 calc R
C063 C 1.0339(14) 0.6593(3) 0.7416(11) 0.037(3) Uani 1 1 d .
H06B H 1.1171 0.6523 0.7346 0.045 Uiso 1 1 calc R
C065 C 1.2053(14) 0.7748(2) 0.8631(11) 0.032(3) Uani 1 1 d .
C066 C 0.9949(12) 0.6690(2) 0.8496(10) 0.026(3) Uani 1 1 d .
C068 C 1.2257(14) 0.7792(3) 1.0785(10) 0.034(3) Uani 1 1 d .
H06C H 1.3133 0.7732 1.0606 0.040 Uiso 1 1 calc R
C069 C 1.2673(12) 0.8869(3) 0.7699(11) 0.028(3) Uani 1 1 d .
C071 C 0.9080(12) 0.6033(2) 1.0998(10) 0.028(3) Uani 1 1 d .
H07A H 0.8812 0.6245 1.0939 0.034 Uiso 1 1 calc R
C072 C 0.7520(11) 0.5925(2) 0.6863(10) 0.026(3) Uani 1 1 d .
H07B H 0.6868 0.6065 0.6984 0.031 Uiso 1 1 calc R
C073 C 0.5507(13) 0.7427(3) 0.7159(11) 0.034(3) Uani 1 1 d .
H07C H 0.6189 0.7559 0.7070 0.041 Uiso 1 1 calc R
C074 C 1.3756(12) 0.9646(2) 1.1018(10) 0.026(3) Uani 1 1 d .
H07D H 1.2879 0.9707 1.1142 0.032 Uiso 1 1 calc R
H07E H 1.4015 0.9727 1.0239 0.032 Uiso 1 1 calc R
C075 C 0.9848(12) 0.7611(3) 0.7832(11) 0.034(3) Uani 1 1 d .
H07F H 0.9516 0.7631 0.8608 0.041 Uiso 1 1 calc R
C076 C 1.0824(11) 0.6684(2) 0.9547(10) 0.022(3) Uani 1 1 d .
C077 C 1.0673(12) 0.8474(3) 0.4809(11) 0.030(3) Uani 1 1 d .
C080 C 0.7516(14) 0.8343(3) 0.8362(13) 0.037(3) Uani 1 1 d .
C081 C 0.4105(13) 0.5504(3) 1.3591(11) 0.037(3) Uani 1 1 d .
H08A H 0.4195 0.5714 1.3621 0.045 Uiso 1 1 calc R
C082 C 1.0510(14) 0.8367(3) 0.5955(11) 0.038(3) Uani 1 1 d .
H08B H 0.9957 0.8206 0.6093 0.046 Uiso 1 1 calc R
C083 C 1.1141(13) 0.8493(3) 0.6865(11) 0.032(3) Uani 1 1 d .
H08C H 1.1040 0.8418 0.7651 0.038 Uiso 1 1 calc R
C084 C 0.3831(11) 0.6131(2) 0.9155(10) 0.020(2) Uani 1 1 d .
C085 C 1.3131(14) 0.8867(3) 0.9776(10) 0.033(3) Uani 1 1 d .
H08D H 1.4032 0.8833 0.9605 0.039 Uiso 1 1 calc R
C086 C 1.1567(12) 0.7661(3) 0.6472(11) 0.032(3) Uani 1 1 d .
H08E H 1.2416 0.7708 0.6327 0.039 Uiso 1 1 calc R
C088 C 0.4335(13) 0.6308(2) 0.7193(10) 0.032(3) Uani 1 1 d .
H08F H 0.4819 0.6426 0.6672 0.038 Uiso 1 1 calc R
C089 C 0.7683(17) 0.8459(4) 1.0422(12) 0.059(5) Uani 1 1 d .
H08G H 0.8531 0.8372 1.0306 0.071 Uiso 1 1 calc R
C090 C 1.2265(16) 0.9670(3) 1.5146(11) 0.043(4) Uani 1 1 d .
C091 C 0.5851(11) 0.5480(2) 1.2174(10) 0.022(2) Uani 1 1 d .
C092 C 0.6211(13) 0.8216(3) 0.5229(12) 0.034(3) Uani 1 1 d .
H09A H 0.6520 0.8194 0.4445 0.040 Uiso 1 1 calc R
C093 C 1.1467(12) 0.8706(3) 0.4548(12) 0.035(3) Uani 1 1 d .
H09B H 1.1576 0.8776 0.3757 0.042 Uiso 1 1 calc R
C094 C 0.7898(12) 0.6808(2) 0.7619(10) 0.028(3) Uani 1 1 d .
H09C H 0.7071 0.6881 0.7699 0.034 Uiso 1 1 calc R
C095 C 0.6845(11) 0.5948(2) 1.1757(10) 0.026(3) Uani 1 1 d .
H09D H 0.6538 0.5919 1.0917 0.031 Uiso 1 1 calc R
C096 C 0.6589(11) 0.6264(2) 1.2143(11) 0.026(3) Uani 1 1 d .
H09E H 0.7071 0.6401 1.1635 0.031 Uiso 1 1 calc R
H09F H 0.6896 0.6290 1.2975 0.031 Uiso 1 1 calc R
C097 C 0.7007(15) 0.8286(3) 1.1334(12) 0.044(4) Uani 1 1 d .
H09G H 0.6152 0.8366 1.1415 0.053 Uiso 1 1 calc R
H09H H 0.7446 0.8305 1.2116 0.053 Uiso 1 1 calc R
C098 C 0.2595(11) 0.5953(3) 0.7443(10) 0.027(3) Uani 1 1 d .
H09I H 0.1940 0.5839 0.7090 0.032 Uiso 1 1 calc R
C099 C 0.7627(14) 0.5784(3) 0.5760(11) 0.036(3) Uani 1 1 d .
H09J H 0.7031 0.5815 0.5134 0.043 Uiso 1 1 calc R
C100 C 0.4049(11) 0.6124(2) 1.0470(10) 0.023(3) Uani 1 1 d .
C101 C 1.0446(12) 0.6025(3) 1.1315(11) 0.032(3) Uani 1 1 d .
H10A H 1.0908 0.6118 1.0655 0.039 Uiso 1 1 calc R
H10B H 1.0712 0.5815 1.1365 0.039 Uiso 1 1 calc R
C102 C 1.0837(11) 0.6180(3) 1.2477(10) 0.027(3) Uani 1 1 d .
H10C H 1.1266 0.6077 1.3100 0.033 Uiso 1 1 calc R
C103 C 0.9352(11) 0.5674(3) 0.7614(10) 0.025(3) Uani 1 1 d .
H10D H 0.9933 0.5637 0.8248 0.031 Uiso 1 1 calc R
C104 C 0.5787(11) 0.6901(2) 1.1873(10) 0.024(3) Uani 1 1 d .
H10E H 0.5581 0.6886 1.1011 0.029 Uiso 1 1 calc R
H10F H 0.6681 0.6850 1.1982 0.029 Uiso 1 1 calc R
C106 C 0.4789(11) 0.7338(3) 0.6164(10) 0.025(3) Uani 1 1 d .
H10G H 0.4965 0.7410 0.5389 0.030 Uiso 1 1 calc R
C107 C 0.2850(12) 0.5947(3) 0.8696(11) 0.032(3) Uani 1 1 d .
H10H H 0.2379 0.5824 0.9210 0.039 Uiso 1 1 calc R
C109 C 1.1667(14) 0.7249(3) 1.1205(10) 0.035(3) Uani 1 1 d .
H10I H 1.1200 0.7238 1.0435 0.042 Uiso 1 1 calc R
H10J H 1.2539 0.7188 1.1061 0.042 Uiso 1 1 calc R
C111 C 1.2096(14) 0.8829(3) 0.5522(11) 0.038(3) Uani 1 1 d .
H11A H 1.2659 0.8989 0.5397 0.046 Uiso 1 1 calc R
C112 C 1.2199(12) 0.8104(2) 1.1190(10) 0.026(3) Uani 1 1 d .
H11B H 1.2551 0.8116 1.2012 0.031 Uiso 1 1 calc R
H11C H 1.1312 0.8165 1.1219 0.031 Uiso 1 1 calc R
C113 C 0.8433(13) 0.9012(2) 0.5808(11) 0.030(3) Uani 1 1 d .
H11D H 0.9318 0.9017 0.5770 0.036 Uiso 1 1 calc R
C114 C 1.1347(15) 0.9749(3) 1.4157(11) 0.043(4) Uani 1 1 d .
H11E H 1.0601 0.9844 1.4501 0.052 Uiso 1 1 calc R
H11F H 1.1734 0.9894 1.3610 0.052 Uiso 1 1 calc R
C115 C 0.5021(11) 0.6677(2) 1.2529(10) 0.024(3) Uani 1 1 d .
H11G H 0.4129 0.6733 1.2456 0.029 Uiso 1 1 calc R
H11H H 0.5260 0.6683 1.3387 0.029 Uiso 1 1 calc R
C117 C 0.7686(14) 0.8981(3) 0.4728(11) 0.036(3) Uani 1 1 d .
H11I H 0.8061 0.8967 0.3969 0.043 Uiso 1 1 calc R
C118 C 1.4817(12) 1.0123(2) 1.1872(11) 0.028(3) Uani 1 1 d .
C119 C 0.4729(13) 0.5037(3) 1.2817(11) 0.033(3) Uani 1 1 d .
H11J H 0.5261 0.4925 1.2321 0.040 Uiso 1 1 calc R
C120 C 0.4591(11) 0.6303(2) 0.8410(10) 0.024(3) Uani 1 1 d .
H12A H 0.5269 0.6414 0.8737 0.028 Uiso 1 1 calc R
C121 C 0.3071(13) 0.5064(3) 1.4136(11) 0.036(3) Uani 1 1 d .
C122 C 1.1650(14) 0.9624(3) 1.6376(11) 0.041(3) Uani 1 1 d .
H12B H 1.2293 0.9570 1.6971 0.062 Uiso 1 1 calc R
H12C H 1.1027 0.9465 1.6314 0.062 Uiso 1 1 calc R
H12D H 1.1243 0.9809 1.6621 0.062 Uiso 1 1 calc R
C123 C 0.3361(11) 0.6137(2) 0.6758(9) 0.021(2) Uani 1 1 d .
C124 C 1.3820(13) 0.9313(3) 1.0979(11) 0.031(3) Uani 1 1 d .
H12E H 1.3608 0.9231 1.1769 0.038 Uiso 1 1 calc R
H12F H 1.4681 0.9250 1.0795 0.038 Uiso 1 1 calc R
C125 C 1.4606(11) 0.9787(2) 1.2035(10) 0.024(3) Uani 1 1 d .
H12G H 1.5411 0.9676 1.2142 0.029 Uiso 1 1 calc R
C126 C 0.8214(10) 0.5874(2) 1.1847(10) 0.022(2) Uani 1 1 d .
H12H H 0.8306 0.5657 1.1719 0.027 Uiso 1 1 calc R
H12I H 0.8506 0.5917 1.2672 0.027 Uiso 1 1 calc R
C127 C 0.9550(13) 0.6594(3) 0.6401(12) 0.036(3) Uani 1 1 d .
H12J H 0.9823 0.6523 0.5651 0.044 Uiso 1 1 calc R
C128 C 0.4892(12) 0.5341(2) 1.2918(11) 0.029(3) Uani 1 1 d .
C129 C 1.0504(13) 0.6508(3) 1.2586(11) 0.034(3) Uani 1 1 d .
H12K H 0.9971 0.6576 1.3195 0.041 Uiso 1 1 calc R
C130 C 0.8646(12) 0.5594(3) 0.5615(10) 0.030(3) Uani 1 1 d .
C131 C 0.7005(14) 0.8264(3) 0.6181(11) 0.036(3) Uani 1 1 d .
H13A H 0.7873 0.8288 0.6050 0.043 Uiso 1 1 calc R
C132 C 0.9090(15) 0.7526(3) 0.6924(11) 0.045(4) Uani 1 1 d .
H13B H 0.8264 0.7460 0.7073 0.054 Uiso 1 1 calc R
C133 C 0.5602(12) 0.7224(2) 1.2265(10) 0.024(3) Uani 1 1 d .
H13C H 0.4696 0.7265 1.2307 0.029 Uiso 1 1 calc R
H13D H 0.5969 0.7250 1.3076 0.029 Uiso 1 1 calc R
C135 C 0.8931(14) 0.9274(3) 1.0680(12) 0.044(4) Uani 1 1 d .
H13E H 0.9411 0.9394 1.0108 0.053 Uiso 1 1 calc R
H13F H 0.8148 0.9381 1.0851 0.053 Uiso 1 1 calc R
C136 C 1.2923(13) 0.9191(2) 1.0041(10) 0.030(3) Uani 1 1 d .
H13G H 1.2057 0.9218 1.0316 0.036 Uiso 1 1 calc R
H13H H 1.3013 0.9306 0.9296 0.036 Uiso 1 1 calc R
C137 C 1.2899(13) 0.8323(3) 1.0401(12) 0.035(3) Uani 1 1 d .
H13I H 1.3802 0.8277 1.0441 0.042 Uiso 1 1 calc R
H13J H 1.2610 0.8298 0.9563 0.042 Uiso 1 1 calc R
C139 C 1.1086(12) 0.7033(2) 1.2086(10) 0.028(3) Uani 1 1 d .
H13K H 1.1563 0.7043 1.2851 0.033 Uiso 1 1 calc R
H13L H 1.0221 0.7098 1.2243 0.033 Uiso 1 1 calc R
C142 C 1.4355(17) 0.9643(3) 1.4107(11) 0.040(4) Uani 1 1 d .
C144 C 1.1659(14) 0.7573(3) 1.1656(10) 0.033(3) Uani 1 1 d .
H14A H 1.0785 0.7634 1.1791 0.040 Uiso 1 1 calc R
H14B H 1.2115 0.7583 1.2432 0.040 Uiso 1 1 calc R
C145 C 0.3778(13) 0.4894(3) 1.3447(11) 0.034(3) Uani 1 1 d .
H14C H 0.3645 0.4686 1.3383 0.041 Uiso 1 1 calc R
C146 C 0.6118(14) 0.7759(3) 1.1884(11) 0.037(3) Uani 1 1 d .
H14D H 0.6461 0.7773 1.2709 0.045 Uiso 1 1 calc R
H14E H 0.5240 0.7828 1.1885 0.045 Uiso 1 1 calc R
C147 C 0.694(3) 0.7968(3) 1.0988(14) 0.091(8) Uani 1 1 d .
H14F H 0.7799 0.7888 1.0960 0.109 Uiso 1 1 calc R
H14G H 0.6570 0.7954 1.0173 0.109 Uiso 1 1 calc R
C148 C 1.0962(15) 0.9479(3) 1.3475(11) 0.044(4) Uani 1 1 d .
H14H H 1.1225 0.9285 1.3702 0.052 Uiso 1 1 calc R
C149 C 0.9516(14) 0.5535(3) 0.6509(11) 0.037(3) Uani 1 1 d .
H14I H 1.0200 0.5405 0.6380 0.044 Uiso 1 1 calc R
C150 C 1.5800(11) 1.0154(3) 1.0907(11) 0.031(3) Uani 1 1 d .
H15G H 1.5465 1.0076 1.0150 0.046 Uiso 1 1 calc R
H15H H 1.6550 1.0042 1.1142 0.046 Uiso 1 1 calc R
H15I H 1.6014 1.0365 1.0811 0.046 Uiso 1 1 calc R
C151 C 1.3678(13) 1.0307(2) 1.1556(12) 0.035(3) Uani 1 1 d .
H15J H 1.3281 1.0229 1.0826 0.052 Uiso 1 1 calc R
H15K H 1.3929 1.0514 1.1428 0.052 Uiso 1 1 calc R
H15L H 1.3085 1.0298 1.2210 0.052 Uiso 1 1 calc R
C152 C 0.7805(15) 0.8781(3) 1.0829(12) 0.046(4) Uani 1 1 d .
H15M H 0.6965 0.8873 1.0824 0.056 Uiso 1 1 calc R
H15N H 0.8131 0.8785 1.1661 0.056 Uiso 1 1 calc R
C153 C 0.8610(17) 0.8958(4) 1.0104(12) 0.054(4) Uani 1 1 d .
H15O H 0.9403 0.8847 0.9969 0.065 Uiso 1 1 calc R
C154 C 0.9672(15) 0.9235(3) 1.1796(12) 0.046(4) Uani 1 1 d .
H15P H 1.0414 0.9112 1.1623 0.055 Uiso 1 1 calc R
H15Q H 0.9162 0.9124 1.2374 0.055 Uiso 1 1 calc R
C155 C 1.0122(13) 0.9534(3) 1.2395(12) 0.037(3) Uani 1 1 d .
H15R H 1.0580 0.9654 1.1805 0.045 Uiso 1 1 calc R
H15S H 0.9384 0.9651 1.2640 0.045 Uiso 1 1 calc R
C156 C 1.5359(16) 1.0248(3) 1.3073(12) 0.048(4) Uani 1 1 d .
H15T H 1.4738 1.0226 1.3698 0.072 Uiso 1 1 calc R
H15U H 1.5564 1.0459 1.2975 0.072 Uiso 1 1 calc R
H15V H 1.6117 1.0138 1.3300 0.072 Uiso 1 1 calc R
O50 O 1.1019(12) 0.5293(3) 0.9566(10) 0.073(4) Uani 1 1 d .
C2 C 1.0616(13) 0.5170(3) 1.0419(12) 0.037(3) Uani 1 1 d .
C3 C 0.9288(17) 0.5062(5) 1.0463(18) 0.079(6) Uani 1 1 d .
H3A H 0.8851 0.5112 0.9714 0.118 Uiso 1 1 calc R
H3B H 0.8867 0.5157 1.1131 0.118 Uiso 1 1 calc R
H3C H 0.9283 0.4846 1.0572 0.118 Uiso 1 1 calc R
C1 C 1.143(2) 0.5122(6) 1.1435(16) 0.100(9) Uani 1 1 d .
H1A H 1.2260 0.5205 1.1271 0.150 Uiso 1 1 calc R
H1B H 1.1512 0.4908 1.1588 0.150 Uiso 1 1 calc R
H1C H 1.1090 0.5220 1.2135 0.150 Uiso 1 1 calc R

loop_
_atom_site_aniso_label
_atom_site_aniso_U_11
_atom_site_aniso_U_22
_atom_site_aniso_U_33
_atom_site_aniso_U_23
_atom_site_aniso_U_13
_atom_site_aniso_U_12
O1 0.057(8) 0.059(7) 0.030(5) -0.009(4) -0.003(5) 0.011(5)
O2 0.076(9) 0.136(12) 0.019(6) 0.009(6) 0.001(6) 0.040(8)
O3 0.042(6) 0.049(6) 0.031(5) 0.004(4) -0.003(4) -0.014(5)
O4 0.064(7) 0.084(8) 0.011(5) 0.000(5) 0.003(5) -0.004(6)
O5 0.027(5) 0.057(6) 0.032(5) 0.006(5) 0.002(4) -0.001(4)
O6 0.074(8) 0.064(7) 0.036(6) -0.008(5) -0.011(5) -0.005(6)
O7 0.086(9) 0.055(6) 0.054(7) -0.001(5) -0.044(6) -0.013(6)
O8 0.044(7) 0.122(10) 0.017(5) -0.007(6) -0.002(5) -0.018(6)
O9 0.065(7) 0.062(6) 0.019(5) -0.005(4) 0.022(5) -0.006(5)
O10 0.057(7) 0.033(5) 0.056(6) -0.012(5) -0.021(5) -0.008(5)
O11 0.055(7) 0.089(8) 0.026(6) -0.010(5) 0.006(5) -0.035(6)
O12 0.022(5) 0.125(10) 0.026(6) -0.016(6) -0.010(4) -0.016(6)
O13 0.039(6) 0.044(5) 0.030(5) -0.003(4) 0.002(4) -0.004(4)
O14 0.072(8) 0.038(5) 0.028(5) -0.009(4) -0.003(5) -0.014(5)
O15 0.085(8) 0.049(6) 0.022(5) -0.003(4) 0.021(5) 0.010(6)
O16 0.021(5) 0.048(5) 0.045(6) 0.009(5) 0.014(4) -0.005(4)
O17 0.042(6) 0.035(5) 0.070(7) -0.007(5) 0.012(5) -0.018(4)
O18 0.089(9) 0.061(7) 0.020(5) -0.003(5) 0.014(5) -0.003(6)
O19 0.036(5) 0.024(4) 0.018(4) -0.002(3) 0.003(4) -0.003(3)
O20 0.019(5) 0.029(4) 0.041(5) 0.002(4) -0.003(4) 0.006(4)
O21 0.032(5) 0.027(4) 0.024(4) -0.006(4) 0.011(4) -0.001(3)
O22 0.029(5) 0.020(4) 0.024(4) 0.005(3) 0.001(4) -0.018(3)
O23 0.026(5) 0.024(4) 0.026(4) -0.003(3) -0.006(4) -0.001(3)
O25 0.052(6) 0.025(4) 0.020(4) -0.004(3) -0.004(4) -0.006(4)
O26 0.030(5) 0.048(5) 0.028(5) -0.005(4) 0.007(4) -0.010(4)
O27 0.029(5) 0.030(4) 0.013(4) 0.001(3) 0.007(3) -0.003(3)
O28 0.066(7) 0.040(5) 0.017(4) -0.006(4) 0.001(4) 0.006(5)
O29 0.033(5) 0.022(4) 0.017(4) -0.002(3) -0.002(4) -0.008(3)
O30 0.018(5) 0.050(5) 0.032(5) -0.004(4) 0.004(4) -0.001(4)
O31 0.027(5) 0.071(6) 0.027(5) -0.007(5) -0.007(4) -0.005(5)
O32 0.044(6) 0.027(4) 0.038(5) -0.001(4) 0.003(4) 0.011(4)
O33 0.025(5) 0.025(4) 0.023(5) -0.001(3) -0.003(4) -0.005(3)
O34 0.025(5) 0.033(5) 0.033(5) -0.002(4) -0.004(4) -0.009(4)
O35 0.048(6) 0.027(5) 0.032(5) 0.002(4) -0.010(4) -0.002(4)
O36 0.050(8) 0.067(7) 0.044(6) 0.023(5) -0.004(5) -0.006(5)
O38 0.041(5) 0.024(4) 0.024(4) -0.005(3) -0.010(4) -0.008(4)
O39 0.062(7) 0.075(7) 0.022(5) 0.008(5) -0.009(5) -0.039(6)
O40 0.033(5) 0.043(5) 0.029(5) -0.002(4) -0.004(4) -0.009(4)
N1 0.046(7) 0.039(6) 0.027(7) -0.011(5) -0.003(5) 0.000(6)
N2 0.059(9) 0.045(7) 0.028(7) -0.001(5) 0.001(6) 0.026(6)
N3 0.033(7) 0.035(6) 0.053 -0.013(5) 0.014(6) 0.001(5)
N4 0.044(7) 0.031(6) 0.023(6) 0.001(4) 0.003(5) -0.020(5)
N5 0.035(7) 0.050(7) 0.021(6) -0.007(5) -0.004(5) -0.009(5)
N6 0.052(8) 0.016(5) 0.022(6) -0.009(4) 0.011(6) -0.007(4)
N7 0.048(8) 0.031(6) 0.026(6) -0.003(5) 0.013(6) -0.008(5)
N8 0.042(7) 0.026(6) 0.040(7) 0.004(5) 0.006(6) 0.009(5)
N9 0.029(7) 0.035(6) 0.033(7) -0.008(5) -0.005(5) -0.004(5)
C016 0.048(9) 0.029(7) 0.025(7) -0.005(5) 0.000(6) -0.008(6)
C019 0.048(9) 0.020(6) 0.022(7) -0.001(5) -0.014(6) -0.005(5)
C020 0.040(8) 0.015(5) 0.024(6) 0.001(5) -0.004(5) 0.011(5)
C021 0.024(7) 0.015(5) 0.032(7) 0.006(5) -0.001(6) -0.007(5)
C024 0.045(9) 0.028(7) 0.037(8) -0.006(6) 0.006(7) -0.013(6)
C027 0.035(8) 0.029(7) 0.039(8) 0.015(6) -0.013(6) -0.014(5)
C028 0.043(8) 0.027(6) 0.012(6) -0.003(5) 0.010(5) -0.009(5)
C031 0.026(7) 0.026(6) 0.025(6) 0.002(5) 0.003(5) 0.001(5)
C032 0.016(6) 0.030(6) 0.023(6) -0.004(5) -0.008(5) 0.006(5)
C033 0.049(9) 0.023(6) 0.016(6) -0.003(5) 0.003(6) 0.010(6)
C034 0.025(7) 0.022(6) 0.025(6) -0.001(5) -0.006(5) 0.000(5)
C035 0.064(10) 0.019(6) 0.029(8) 0.001(5) 0.004(7) -0.011(6)
C037 0.042(8) 0.019(6) 0.032(7) -0.014(5) 0.016(6) 0.004(5)
C038 0.019(7) 0.031(6) 0.033(7) -0.005(5) 0.003(5) -0.002(5)
C042 0.035(8) 0.031(6) 0.024(7) 0.006(5) -0.020(6) -0.012(5)
C043 0.033(7) 0.023(6) 0.019(6) 0.002(5) -0.007(5) 0.010(5)
C044 0.038(8) 0.022(6) 0.023(6) -0.004(5) -0.018(5) 0.003(5)
C045 0.046(9) 0.040(7) 0.035(8) 0.000(6) -0.025(7) 0.008(6)
C047 0.037(8) 0.022(6) 0.041(8) 0.013(5) 0.008(6) -0.010(5)
C049 0.052(9) 0.025(6) 0.026(7) -0.001(5) 0.003(6) 0.009(6)
C050 0.049(9) 0.028(6) 0.017(6) -0.004(5) -0.002(6) 0.022(6)
C054 0.046(8) 0.023(6) 0.018(6) 0.004(5) 0.013(6) 0.006(5)
C056 0.040(8) 0.025(6) 0.018(6) 0.002(5) 0.006(5) 0.003(5)
C057 0.019(6) 0.027(6) 0.015(6) 0.003(4) 0.015(5) -0.006(4)
C058 0.054(10) 0.047(8) 0.011(6) -0.008(5) 0.003(6) -0.005(7)
C059 0.086(12) 0.021(6) 0.012(6) -0.001(5) -0.008(7) 0.007(7)
C060 0.058(10) 0.020(6) 0.020(7) -0.004(5) 0.002(6) 0.016(6)
C062 0.028(7) 0.017(5) 0.030(7) -0.002(5) -0.008(5) -0.015(5)
C063 0.045(9) 0.038(7) 0.029(7) -0.011(6) 0.001(6) 0.000(6)
C065 0.066(11) 0.005(5) 0.025(7) 0.004(4) 0.007(7) 0.006(5)
C066 0.047(8) 0.012(5) 0.019(6) -0.002(4) 0.011(6) 0.000(5)
C068 0.050(9) 0.031(7) 0.019(6) -0.003(5) -0.009(6) 0.007(6)
C069 0.032(8) 0.026(6) 0.026(7) -0.007(5) -0.003(6) 0.007(5)
C071 0.045(8) 0.015(5) 0.025(6) -0.006(5) 0.012(6) -0.006(5)
C072 0.031(7) 0.021(6) 0.026(6) 0.000(5) 0.010(5) 0.000(5)
C073 0.045(8) 0.028(6) 0.029(7) -0.003(5) 0.004(6) -0.007(6)
C074 0.034(7) 0.025(6) 0.021(6) -0.006(5) 0.002(5) -0.006(5)
C075 0.030(8) 0.060(9) 0.013(6) 0.001(6) 0.005(5) -0.013(6)
C076 0.027(7) 0.017(5) 0.022(7) -0.001(5) 0.008(5) 0.013(5)
C077 0.039(8) 0.025(6) 0.025(7) -0.015(5) -0.001(6) 0.006(5)
C080 0.036(9) 0.041(8) 0.035(9) 0.006(6) 0.000(7) -0.013(6)
C081 0.047(9) 0.035(7) 0.031(7) 0.001(6) 0.004(6) -0.018(6)
C082 0.059(10) 0.023(6) 0.032(8) -0.013(5) 0.011(7) 0.007(6)
C083 0.041(8) 0.027(6) 0.027(7) 0.002(5) -0.012(6) 0.003(6)
C084 0.026(6) 0.011(5) 0.022(6) -0.001(4) 0.007(5) 0.004(4)
C085 0.046(9) 0.031(6) 0.020(7) -0.005(5) -0.014(6) -0.007(6)
C086 0.036(8) 0.022(6) 0.040(8) -0.004(5) 0.012(6) -0.011(5)
C088 0.063(9) 0.014(5) 0.019(7) 0.000(5) 0.019(6) -0.008(6)
C089 0.064(11) 0.096(13) 0.016(7) 0.020(8) -0.015(7) -0.035(10)
C090 0.082(12) 0.026(7) 0.023(7) 0.002(5) 0.022(7) -0.004(7)
C091 0.025(7) 0.019(5) 0.020(6) 0.006(5) -0.008(5) 0.000(5)
C092 0.038(8) 0.033(7) 0.031(7) -0.004(6) 0.015(6) 0.000(6)
C093 0.029(8) 0.030(7) 0.045(8) -0.019(6) -0.018(6) 0.010(5)
C094 0.038(8) 0.019(6) 0.028(7) -0.001(5) -0.006(6) 0.004(5)
C095 0.035(7) 0.023(6) 0.020(6) 0.006(5) -0.004(5) 0.011(5)
C096 0.034(7) 0.015(5) 0.029(6) 0.002(5) -0.003(5) 0.011(5)
C097 0.063(10) 0.047(8) 0.022(7) 0.005(6) 0.013(7) 0.003(7)
C098 0.021(7) 0.035(7) 0.025(7) -0.015(5) 0.010(5) 0.004(5)
C099 0.055(9) 0.028(6) 0.025(7) 0.004(5) -0.002(6) 0.014(6)
C100 0.028(7) 0.021(6) 0.020(6) 0.003(5) 0.006(5) 0.008(5)
C101 0.046(9) 0.019(6) 0.032(7) 0.000(5) -0.001(6) -0.009(5)
C102 0.014(6) 0.043(7) 0.024(6) 0.006(5) -0.008(5) -0.007(5)
C103 0.021(7) 0.037(7) 0.018(6) -0.005(5) 0.006(5) -0.026(5)
C104 0.029(7) 0.023(6) 0.021(6) -0.006(5) 0.006(5) -0.001(5)
C106 0.028(7) 0.034(7) 0.014(6) -0.003(5) -0.001(5) 0.005(5)
C107 0.038(8) 0.024(6) 0.034(7) 0.002(5) 0.001(6) -0.018(5)
C109 0.060(10) 0.024(6) 0.020(6) -0.009(5) -0.014(6) 0.009(6)
C111 0.057(10) 0.024(6) 0.033(8) -0.001(5) 0.008(7) 0.002(6)
C112 0.031(7) 0.025(6) 0.021(6) 0.011(5) -0.004(5) -0.006(5)
C113 0.036(8) 0.023(6) 0.031(7) -0.004(5) -0.006(6) 0.001(5)
C114 0.072(11) 0.040(8) 0.017(7) -0.001(6) 0.006(7) 0.010(7)
C115 0.029(7) 0.028(6) 0.015(6) 0.005(5) 0.005(5) 0.006(5)
C117 0.047(9) 0.034(7) 0.026(7) 0.003(5) -0.010(6) 0.012(6)
C118 0.033(7) 0.022(6) 0.029(7) -0.013(5) 0.013(6) -0.003(5)
C119 0.041(8) 0.025(6) 0.033(7) 0.000(5) -0.007(6) 0.000(5)
C120 0.020(6) 0.018(5) 0.032(7) 0.001(5) -0.001(5) -0.009(4)
C121 0.047(9) 0.032(7) 0.030(7) -0.001(6) -0.012(6) 0.008(6)
C122 0.055(10) 0.039(8) 0.030(7) 0.005(6) 0.005(7) 0.014(7)
C123 0.031(7) 0.017(5) 0.015(6) -0.002(4) 0.001(5) -0.003(5)
C124 0.046(8) 0.023(6) 0.025(7) 0.003(5) -0.009(6) 0.002(5)
C125 0.027(7) 0.021(5) 0.024(6) -0.005(5) -0.007(5) -0.015(5)
C126 0.019(6) 0.026(6) 0.022(6) 0.011(5) 0.008(5) -0.004(5)
C127 0.046(9) 0.034(7) 0.028(7) -0.015(6) -0.004(6) 0.011(6)
C128 0.039(8) 0.018(5) 0.030(7) 0.006(5) -0.005(6) 0.006(5)
C129 0.056(9) 0.025(6) 0.021(7) -0.004(5) 0.009(6) -0.011(6)
C130 0.038(8) 0.036(7) 0.015(6) 0.008(5) 0.004(6) -0.009(6)
C131 0.046(9) 0.039(7) 0.022(7) 0.002(6) -0.006(6) -0.003(6)
C132 0.059(10) 0.059(9) 0.018(7) 0.007(6) 0.027(7) 0.003(7)
C133 0.038(7) 0.019(6) 0.016(6) 0.002(4) 0.000(5) -0.007(5)
C135 0.039(9) 0.063(9) 0.031(8) -0.026(7) 0.005(6) 0.004(7)
C136 0.055(9) 0.017(6) 0.018(6) -0.003(5) -0.004(6) -0.005(5)
C137 0.048(9) 0.021(6) 0.037(7) 0.005(5) 0.008(6) -0.010(6)
C139 0.035(8) 0.028(6) 0.020(6) -0.003(5) -0.017(5) 0.004(5)
C142 0.084(13) 0.012(6) 0.025(7) -0.007(5) -0.009(7) -0.006(6)
C144 0.061(9) 0.021(6) 0.018(6) 0.003(5) 0.010(6) 0.002(6)
C145 0.052(9) 0.021(6) 0.029(7) 0.002(5) -0.009(6) -0.004(6)
C146 0.053(9) 0.028(7) 0.031(7) 0.003(5) -0.004(6) -0.019(6)
C147 0.21(3) 0.030(8) 0.032(9) 0.020(7) -0.041(12) -0.017(11)
C148 0.069(11) 0.036(7) 0.026(7) 0.005(6) -0.003(7) 0.014(7)
C149 0.051(9) 0.029(7) 0.031(7) 0.006(5) 0.026(7) -0.003(6)
C150 0.013(6) 0.041(7) 0.038(7) 0.002(6) 0.000(5) -0.007(5)
C151 0.053(9) 0.015(6) 0.036(7) 0.004(5) -0.008(6) 0.006(5)
C152 0.052(10) 0.061(10) 0.027(8) -0.003(7) 0.014(7) -0.010(7)
C153 0.064(11) 0.073(11) 0.025(8) -0.008(7) -0.002(7) -0.033(9)
C154 0.047(10) 0.048(8) 0.041(8) -0.010(7) -0.009(7) -0.011(7)
C155 0.034(8) 0.041(7) 0.037(8) -0.015(6) -0.003(6) -0.001(6)
C156 0.081(12) 0.017(6) 0.044(8) -0.005(6) -0.026(8) -0.007(7)
O50 0.077(9) 0.099(10) 0.043(7) 0.007(7) 0.000(6) 0.040(8)
C2 0.034(8) 0.050(8) 0.028(8) -0.006(6) 0.002(6) 0.025(6)
C3 0.058(13) 0.093(14) 0.084(14) -0.027(11) -0.019(10) 0.039(11)
C1 0.112(18) 0.15(2) 0.036(10) -0.012(11) 0.002(11) 0.069(17)

loop_
_atom_type_symbol
_atom_type_description
_atom_type_scat_dispersion_real
_atom_type_scat_dispersion_imag
_atom_type_scat_source
C C 0.0181 0.0091 'International Tables Vol C Tables 4.2.6.8 and 6.1.1.4'
H H 0.0000 0.0000 'International Tables Vol C Tables 4.2.6.8 and 6.1.1.4'
N N 0.0311 0.0180 'International Tables Vol C Tables 4.2.6.8 and 6.1.1.4'
O O 0.0492 0.0322 'International Tables Vol C Tables 4.2.6.8 and 6.1.1.4'

loop_
_geom_angle_atom_site_label_1
_geom_angle_atom_site_label_2
_geom_angle_atom_site_label_3
_geom_angle
C142 O19 C125 115.0(10)
C091 O22 C095 116.9(9)
C100 O23 C028 119.0(9)
C065 O25 C068 113.4(10)
C021 O27 C044 118.7(9)
C076 O29 C042 119.0(10)
C033 O31 C153 118.6(11)
C069 O33 C085 118.7(9)
C047 O38 C071 121.9(10)
C080 O39 C089 117.6(13)
O10 N1 O11 121.9(11)
O10 N1 C077 121.6(11)
O11 N1 C077 116.4(11)
O2 N2 O1 123.4(13)
O2 N2 C060 119.3(13)
O1 N2 C060 117.0(12)
O9 N3 O8 121.2(12)
O9 N3 C037 121.1(11)
O8 N3 C037 117.7(11)
O4 N4 O3 120.2(11)
O4 N4 C019 121.0(11)
O3 N4 C019 118.8(10)
O12 N5 O13 124.7(11)
O12 N5 C043 120.3(11)
O13 N5 C043 115.0(10)
O14 N6 O15 122.3(10)
O14 N6 C130 119.2(11)
O15 N6 C130 118.5(11)
O18 N7 O7 125.1(12)
O18 N7 C123 116.8(11)
O7 N7 C123 118.0(11)
O16 N8 O17 128.0(12)
O16 N8 C121 115.6(10)
O17 N8 C121 116.3(11)
O6 N9 O5 125.9(11)
O6 N9 C016 116.7(11)
O5 N9 C016 117.4(10)
C024 C016 C106 122.0(12)
C024 C016 N9 121.0(12)
C106 C016 N9 117.0(11)
C035 C019 C092 123.6(12)
C035 C019 N4 118.5(12)
C092 C019 N4 117.9(11)
C075 C020 C086 118.9(11)
C075 C020 C065 126.0(11)
C086 C020 C065 115.1(11)
O26 C021 O27 126.7(11)
O26 C021 C032 122.0(11)
O27 C021 C032 111.2(10)
C016 C024 C034 120.2(12)
C131 C027 C059 120.7(12)
C131 C027 C080 119.4(12)
C059 C027 C080 119.8(12)
O23 C028 C115 108.5(9)
O23 C028 C096 108.5(9)
C115 C028 C096 110.1(10)
C083 C031 C111 119.5(12)
C083 C031 C069 122.1(11)
C111 C031 C069 118.4(11)
C034 C032 C073 120.8(11)
C034 C032 C021 122.6(10)
C073 C032 C021 116.5(10)
O30 C033 O31 125.6(11)
O30 C033 C050 125.3(11)
O31 C033 C050 109.1(11)
C032 C034 C024 119.7(11)
C019 C035 C059 116.1(14)
C058 C037 C132 121.7(13)
C058 C037 N3 118.0(11)
C132 C037 N3 120.1(12)
C045 C038 C050 120.4(12)
C139 C042 O29 110.3(9)
C139 C042 C129 113.6(11)
O29 C042 C129 106.4(9)
C094 C043 C127 124.2(11)
C094 C043 N5 119.7(11)
C127 C043 N5 116.2(11)
C133 C044 O27 105.8(9)
C133 C044 C146 114.1(10)
O27 C044 C146 107.9(9)
C060 C045 C038 118.6(13)
O32 C047 O38 123.9(12)
O32 C047 C057 124.0(12)
O38 C047 C057 112.1(10)
C121 C049 C081 115.7(13)
C113 C050 C038 120.2(11)
C113 C050 C033 117.9(12)
C038 C050 C033 121.9(11)
C066 C054 C094 122.9(11)
C137 C056 C085 111.4(9)
C103 C057 C072 120.7(10)
C103 C057 C047 120.9(11)
C072 C057 C047 118.5(10)
C037 C058 C086 118.9(12)
C035 C059 C027 120.4(13)
C045 C060 C117 123.6(12)
C045 C060 N2 118.7(13)
C117 C060 N2 117.6(12)
C090 C062 C142 129.7(12)
C066 C063 C127 122.0(13)
O34 C065 O25 129.4(12)
O34 C065 C020 124.3(11)
O25 C065 C020 106.3(11)
C054 C066 C063 119.5(12)
C054 C066 C076 120.6(10)
C063 C066 C076 119.9(11)
C112 C068 O25 108.0(9)
C112 C068 C144 113.1(10)
O25 C068 C144 101.8(10)
O40 C069 O33 124.9(11)
O40 C069 C031 121.3(11)
O33 C069 C031 113.4(10)
O38 C071 C101 105.5(9)
O38 C071 C126 109.7(9)
C101 C071 C126 116.5(10)
C099 C072 C057 120.0(11)
C032 C073 C106 119.1(11)
C124 C074 C125 113.3(10)
C132 C075 C020 121.4(11)
O28 C076 O29 125.2(11)
O28 C076 C066 120.6(10)
O29 C076 C066 114.2(10)
C093 C077 C082 123.2(12)
C093 C077 N1 119.1(11)
C082 C077 N1 117.5(11)
O36 C080 O39 129.9(14)
O36 C080 C027 117.9(14)
O39 C080 C027 112.2(12)
C128 C081 C049 120.8(12)
C083 C082 C077 119.3(13)
C082 C083 C031 120.9(12)
C120 C084 C107 122.3(10)
C120 C084 C100 121.1(10)
C107 C084 C100 116.5(10)
O33 C085 C136 109.5(10)
O33 C085 C056 103.3(9)
C136 C085 C056 115.2(10)
C058 C086 C020 118.9(11)
C123 C088 C120 118.3(11)
O39 C089 C097 105.5(12)
O39 C089 C152 112.2(14)
C097 C089 C152 109.5(13)
C062 C090 C114 130.7(12)
C062 C090 C122 115.5(13)
C114 C090 C122 113.7(13)
O21 C091 O22 122.7(10)
O21 C091 C128 125.8(10)
O22 C091 C128 111.5(10)
C131 C092 C019 118.0(12)
C077 C093 C111 115.3(13)
C043 C094 C054 114.8(11)
O22 C095 C126 111.0(8)
O22 C095 C096 105.0(9)
C126 C095 C096 111.8(10)
C095 C096 C028 114.5(10)
C089 C097 C147 110.4(14)
C123 C098 C107 116.6(11)
C072 C099 C130 117.3(12)
O35 C100 O23 124.9(11)
O35 C100 C084 123.6(11)
O23 C100 C084 111.5(10)
C071 C101 C102 116.2(10)
C101 C102 C129 116.6(10)
C057 C103 C149 121.0(12)
C115 C104 C133 115.0(9)
C073 C106 C016 118.1(11)
C084 C107 C098 118.1(11)
C139 C109 C144 112.5(10)
C093 C111 C031 121.8(13)
C068 C112 C137 114.3(11)
C050 C113 C117 119.9(12)
C148 C114 C090 110.7(11)
C104 C115 C028 113.7(9)
C060 C117 C113 117.3(12)
C151 C118 C150 110.2(11)
C151 C118 C125 116.6(11)
C150 C118 C125 106.3(9)
C151 C118 C156 106.8(10)
C150 C118 C156 109.1(11)
C125 C118 C156 107.8(10)
C128 C119 C145 120.2(13)
C088 C120 C084 119.1(11)
C145 C121 C049 126.1(14)
C145 C121 N8 117.7(11)
C049 C121 N8 116.1(12)
C088 C123 C098 125.5(10)
C088 C123 N7 119.1(10)
C098 C123 N7 115.4(10)
C074 C124 C136 110.8(10)
O19 C125 C118 107.3(9)
O19 C125 C074 100.1(9)
C118 C125 C074 113.0(10)
C095 C126 C071 117.3(9)
C043 C127 C063 116.6(11)
C081 C128 C119 120.1(12)
C081 C128 C091 122.1(10)
C119 C128 C091 117.5(12)
C102 C129 C042 117.9(11)
C149 C130 C099 123.4(11)
C149 C130 N6 118.9(12)
C099 C130 N6 117.7(11)
C027 C131 C092 120.9(13)
C075 C132 C037 119.4(13)
C044 C133 C104 113.0(10)
C154 C135 C153 110.2(12)
C085 C136 C124 113.2(11)
C056 C137 C112 112.8(10)
C042 C139 C109 114.0(10)
O20 C142 O19 123.7(13)
O20 C142 C062 124.3(12)
O19 C142 C062 112.0(13)
C068 C144 C109 113.1(10)
C121 C145 C119 117.0(11)
C044 C146 C147 108.7(12)
C097 C147 C146 114.6(15)
C114 C148 C155 115.4(11)
C130 C149 C103 117.5(12)
C153 C152 C089 114.0(13)
C152 C153 O31 109.0(13)
C152 C153 C135 113.0(12)
O31 C153 C135 107.1(12)
C135 C154 C155 114.5(12)
C148 C155 C154 111.8(12)
O50 C2 C1 118.7(17)
O50 C2 C3 122.2(15)
C1 C2 C3 119.2(17)

loop_
_geom_bond_atom_site_label_1
_geom_bond_atom_site_label_2
_geom_bond_distance
O1 N2 1.205(16)
O2 N2 1.200(15)
O3 N4 1.221(14)
O4 N4 1.207(13)
O5 N9 1.241(14)
O6 N9 1.192(14)
O7 N7 1.252(15)
O8 N3 1.229(15)
O9 N3 1.209(14)
O10 N1 1.216(14)
O11 N1 1.242(14)
O12 N5 1.193(13)
O13 N5 1.245(14)
O14 N6 1.233(14)
O15 N6 1.246(15)
O16 N8 1.207(13)
O17 N8 1.210(14)
O18 N7 1.210(14)
O19 C142 1.376(15)
O19 C125 1.505(14)
O20 C142 1.186(18)
O21 C091 1.205(13)
O22 C091 1.376(13)
O22 C095 1.452(14)
O23 C100 1.315(14)
O23 C028 1.457(14)
O25 C065 1.384(15)
O25 C068 1.521(14)
O26 C021 1.242(14)
O27 C021 1.315(14)
O27 C044 1.474(13)
O28 C076 1.264(15)
O29 C076 1.300(13)
O29 C042 1.486(13)
O30 C033 1.219(16)
O31 C033 1.331(15)
O31 C153 1.480(17)
O32 C047 1.222(15)
O33 C069 1.276(14)
O33 C085 1.477(13)
O34 C065 1.194(16)
O35 C100 1.206(14)
O36 C080 1.159(17)
O38 C047 1.325(15)
O38 C071 1.473(13)
O39 C080 1.318(18)
O39 C089 1.453(16)
O40 C069 1.241(15)
N1 C077 1.494(16)
N2 C060 1.461(18)
N3 C037 1.441(18)
N4 C019 1.465(16)
N5 C043 1.475(15)
N6 C130 1.426(15)
N7 C123 1.495(15)
N8 C121 1.534(18)
N9 C016 1.468(16)
C016 C024 1.346(18)
C016 C106 1.413(17)
C019 C035 1.374(18)
C019 C092 1.392(19)
C020 C075 1.377(18)
C020 C086 1.436(17)
C020 C065 1.522(18)
C021 C032 1.509(16)
C024 C034 1.391(17)
C027 C131 1.340(19)
C027 C059 1.41(2)
C027 C080 1.576(19)
C028 C115 1.538(16)
C028 C096 1.567(17)
C031 C083 1.358(17)
C031 C111 1.398(17)
C031 C069 1.525(16)
C032 C034 1.378(16)
C032 C073 1.407(17)
C033 C050 1.498(17)
C035 C059 1.397(19)
C037 C058 1.362(19)
C037 C132 1.396(17)
C038 C045 1.396(17)
C038 C050 1.399(18)
C042 C139 1.464(16)
C042 C129 1.537(17)
C043 C094 1.383(16)
C043 C127 1.393(18)
C044 C133 1.475(16)
C044 C146 1.517(16)
C045 C060 1.363(19)
C047 C057 1.488(17)
C049 C121 1.365(18)
C049 C081 1.419(18)
C050 C113 1.367(17)
C054 C066 1.352(18)
C054 C094 1.432(17)
C056 C137 1.529(16)
C056 C085 1.564(17)
C057 C103 1.361(17)
C057 C072 1.404(16)
C058 C086 1.401(18)
C060 C117 1.37(2)
C062 C090 1.32(2)
C062 C142 1.49(2)
C063 C066 1.360(17)
C063 C127 1.404(18)
C066 C076 1.492(17)
C068 C112 1.476(17)
C068 C144 1.536(17)
C071 C101 1.500(19)
C071 C126 1.519(15)
C072 C099 1.398(17)
C073 C106 1.401(17)
C074 C124 1.502(16)
C074 C125 1.577(15)
C075 C132 1.345(19)
C077 C093 1.380(19)
C077 C082 1.387(18)
C081 C128 1.358(18)
C082 C083 1.338(18)
C084 C120 1.409(15)
C084 C107 1.424(16)
C084 C100 1.489(16)
C085 C136 1.504(16)
C088 C123 1.377(17)
C088 C120 1.386(17)
C089 C097 1.49(2)
C089 C152 1.52(2)
C090 C114 1.51(2)
C090 C122 1.554(18)
C091 C128 1.475(17)
C092 C131 1.369(18)
C093 C111 1.387(18)
C095 C126 1.505(16)
C095 C096 1.512(15)
C097 C147 1.48(2)
C098 C123 1.403(16)
C098 C107 1.426(17)
C099 C130 1.398(18)
C101 C102 1.528(16)
C102 C129 1.522(17)
C103 C149 1.401(17)
C104 C115 1.503(15)
C104 C133 1.529(15)
C109 C139 1.526(18)
C109 C144 1.543(16)
C112 C137 1.532(16)
C113 C117 1.445(17)
C114 C148 1.491(19)
C118 C151 1.512(17)
C118 C150 1.531(17)
C118 C125 1.540(15)
C118 C156 1.561(17)
C119 C128 1.383(17)
C119 C145 1.407(18)
C121 C145 1.333(18)
C124 C136 1.513(17)
C130 C149 1.380(19)
C135 C154 1.479(19)
C135 C153 1.59(2)
C146 C147 1.64(2)
C148 C155 1.515(19)
C152 C153 1.44(2)
C154 C155 1.578(18)
O50 C2 1.193(18)
C2 C1 1.44(2)
C2 C3 1.50(2)
